data_2203504
loop_
_publ_author_name
'Gao, Shan'
'Liu, Ji-Wei'
'Huo, Li-Hua'
'Ng, Seik Weng'

_publ_section_title
;
 Bis(triethanolamine)cobalt(II) benzene-1,4-dioxydiacetate
;
_journal_issue 4
_journal_name_full 'Acta Crystallographica Section E'
_journal_page_first m462
_journal_page_last m464
_journal_paper_doi 10.1107/S1600536804006609
_journal_volume 60
_journal_year 2004
_chemical_formula_iupac '[Co (C6 H15 N O3)2] (C10 H8 O6)'
_chemical_formula_moiety 'C12 H30 N2 O6 Co 2+ , C10 H8 O6 2-'
_chemical_formula_sum 'C22 H38 Co N2 O12'
_chemical_formula_weight 581.47
_chemical_name_systematic
;
Bis(triethanolamine)cobalt(II) benzene-1,4-dioxydiacetate
;
_space_group_IT_number 14
_symmetry_cell_setting monoclinic
_symmetry_space_group_name_Hall '-P 2yn'
_symmetry_space_group_name_H-M 'P 1 21/n 1'
_atom_sites_solution_hydrogens geom
_atom_sites_solution_primary direct
_atom_sites_solution_secondary difmap
_cell_angle_alpha 90
_cell_angle_beta 94.88(3)
_cell_angle_gamma 90
_cell_formula_units_Z 2
_cell_length_a 11.116(2)
_cell_length_b 10.480(2)
_cell_length_c 11.369(2)
_cell_measurement_reflns_used 5364
_cell_measurement_temperature 293(2)
_cell_measurement_theta_max 27.4
_cell_measurement_theta_min 3.1
_cell_volume 1319.6(4)
_computing_cell_refinement RAPID-AUTO
_computing_data_collection 'RAPID-AUTO (Rigaku, 1998)'
_computing_data_reduction 'CrystalStructure (Rigaku/MSC, 2002)'
_computing_molecular_graphics 'ORTEPII (Johnson, 1976)'
_computing_publication_material SHELXL97
_computing_structure_refinement 'SHELXL97 (Sheldrick, 1997)'
_computing_structure_solution 'SHELXS97 (Sheldrick, 1997)'
_diffrn_ambient_temperature 293(2)
_diffrn_detector_area_resol_mean 10
_diffrn_measured_fraction_theta_full 1.00
_diffrn_measured_fraction_theta_max 1.00
_diffrn_measurement_device_type 'Rigaku RAXIS-RAPID'
_diffrn_measurement_method \w
_diffrn_radiation_monochromator graphite
_diffrn_radiation_source 'fine-focus sealed tube'
_diffrn_radiation_type MoK\a
_diffrn_radiation_wavelength 0.71073
_diffrn_reflns_av_R_equivalents 0.026
_diffrn_reflns_av_sigmaI/netI 0.049
_diffrn_reflns_limit_h_max 14
_diffrn_reflns_limit_h_min -14
_diffrn_reflns_limit_k_max 13
_diffrn_reflns_limit_k_min -13
_diffrn_reflns_limit_l_max 14
_diffrn_reflns_limit_l_min -14
_diffrn_reflns_number 5772
_diffrn_reflns_theta_full 27.5
_diffrn_reflns_theta_max 27.5
_diffrn_reflns_theta_min 3.1
_diffrn_standards_decay_% 0
_diffrn_standards_interval_count 0
_diffrn_standards_interval_time 0
_diffrn_standards_number 0
_exptl_absorpt_coefficient_mu 0.72
_exptl_absorpt_correction_T_max 0.882
_exptl_absorpt_correction_T_min 0.773
_exptl_absorpt_correction_type multi-scan
_exptl_absorpt_process_details '(ABSCOR; Higashi, 1995)'
_exptl_crystal_colour pink
_exptl_crystal_density_diffrn 1.463
_exptl_crystal_density_meas ?
_exptl_crystal_density_method .
_exptl_crystal_description block
_exptl_crystal_F_000 614
_exptl_crystal_size_max 0.38
_exptl_crystal_size_mid 0.27
_exptl_crystal_size_min 0.18
_refine_diff_density_max 1.05
_refine_diff_density_min -0.48
_refine_ls_extinction_method none
_refine_ls_goodness_of_fit_ref 0.98
_refine_ls_hydrogen_treatment constr
_refine_ls_matrix_type full
_refine_ls_number_parameters 182
_refine_ls_number_reflns 3013
_refine_ls_number_restraints 6
_refine_ls_restrained_S_all 0.99
_refine_ls_R_factor_all 0.085
_refine_ls_R_factor_gt 0.056
_refine_ls_shift/su_max 0.001
_refine_ls_shift/su_mean 0.000
_refine_ls_structure_factor_coef Fsqd
_refine_ls_weighting_details 'calc w = 1/[\s^2^(Fo^2^)+(0.1059P)^2^] where P=(Fo^2^+2Fc^2^)/3'
_refine_ls_weighting_scheme calc
_refine_ls_wR_factor_gt 0.152
_refine_ls_wR_factor_ref 0.165
_reflns_number_gt 1996
_reflns_number_total 3013
_reflns_threshold_expression I>2\s(I)
_cod_data_source_file tk6159.cif
_cod_data_source_block I
_cod_depositor_comments
;
The following automatic conversions were performed:
'_symmetry_cell_setting' value 'Monoclinic' changed to 'monoclinic'
according to '/home/saulius/struct/CIF-dictionaries/cif_core.dic'
dictionary named 'cif_core.dic' version 2.4.1 from 2010-06-29.

Automatic conversion script
Id: cif_fix_enum 1527 2010-12-29 10:47:43Z saulius 

The following automatic conversions were performed:

'_symmetry_cell_setting' value 'Monoclinic' changed to 'monoclinic'
according to /home/saulius/struct/CIF-dictionaries/cif_core.dic
dictionary named 'cif_core.dic' version 2.4.1 from 2010-06-29.

Automatic conversion script
Id: cif_fix_values 1715 2011-07-08 13:25:40Z adriana 
;
_cod_original_cell_volume 1319.7(4)
_cod_original_sg_symbol_H-M 'P 21/n'
_cod_database_code 2203504
_cod_database_fobs_code 2203504

loop_
_symmetry_equiv_pos_as_xyz
'x, y, z'
'-x+1/2, y+1/2, -z+1/2'
'-x, -y, -z'
'x-1/2, -y-1/2, z-1/2'

loop_
_atom_site_label
_atom_site_fract_x
_atom_site_fract_y
_atom_site_fract_z
_atom_site_U_iso_or_equiv
_atom_site_adp_type
_atom_site_calc_flag
_atom_site_refinement_flags
_atom_site_occupancy
_atom_site_disorder_assembly
_atom_site_disorder_group
_atom_site_type_symbol
Co1 0.5000 0.5000 0.5000 0.0322(2) Uani d S 1 . . Co
N1 0.4123(2) 0.3220(3) 0.4449(2) 0.0381(7) Uani d D 1 . . N
O1 0.6213(2) 0.4428(2) 0.3822(2) 0.0394(6) Uani d D 1 . . O
O2 0.3765(2) 0.5702(2) 0.3650(2) 0.0416(6) Uani d D 1 . . O
O3 0.3526(4) 0.0319(5) 0.6141(5) 0.112(2) Uani d . 1 C . O
O4 0.1466(3) -0.0695(3) 0.6931(2) 0.0612(8) Uani d . 1 . . O
O5 -0.0443(2) -0.1339(3) 0.6648(2) 0.0570(8) Uani d . 1 . . O
O6 -0.0020(2) -0.2408(3) 0.4505(2) 0.0475(7) Uani d . 1 . . O
C1 0.6030(10) 0.3082(9) 0.364(2) 0.046(3) Uani d PD 0.50 C 1 C
C2 0.4719(7) 0.2737(8) 0.3408(6) 0.0460(10) Uani d PD 0.50 C 1 C
C3 0.2840(10) 0.4790(10) 0.326(3) 0.048(4) Uani d PD 0.50 C 1 C
C4 0.2824(6) 0.3658(8) 0.4081(7) 0.0470(10) Uani d PD 0.50 C 1 C
C5 0.3273(5) 0.1149(5) 0.5209(4) 0.0700(10) Uani d . 1 . . C
C6 0.3935(6) 0.2392(5) 0.5429(4) 0.078(2) Uani d . 1 C . C
C7 0.0592(3) -0.1194(4) 0.6342(3) 0.0418(8) Uani d . 1 . . C
C8 0.0857(4) -0.1617(4) 0.5105(3) 0.0463(9) Uani d . 1 . . C
C9 0.0021(3) -0.3693(4) 0.4787(3) 0.0383(8) Uani d . 1 . . C
C10 -0.0568(3) -0.4507(4) 0.3979(3) 0.0421(8) Uani d . 1 . . C
C11 -0.0591(3) -0.5815(4) 0.4183(3) 0.0412(8) Uani d . 1 . . C
C1' 0.6010(10) 0.3180(9) 0.332(2) 0.046(3) Uani d PD 0.50 C 2 C
C2' 0.5214(7) 0.2461(7) 0.4093(7) 0.0460(10) Uani d PD 0.50 C 2 C
C3' 0.2760(10) 0.4830(10) 0.349(3) 0.048(4) Uani d PD 0.50 C 2 C
C4' 0.3241(6) 0.3491(8) 0.3436(6) 0.0470(10) Uani d PD 0.50 C 2 C
H1 0.6769 0.4941 0.3478 0.047 Uiso calc R 1 A 1 H
H2 0.3807 0.6520 0.3339 0.050 Uiso calc R 1 B 1 H
H3 0.2941 0.0275 0.6534 0.134 Uiso calc R 1 . . H
H10 -0.0955 -0.4178 0.3288 0.051 Uiso calc R 1 . . H
H11 -0.0988 -0.6356 0.3630 0.049 Uiso calc R 1 . . H
H1'1 0.6771 0.2736 0.3277 0.055 Uiso calc PR 0.50 C 2 H
H1'2 0.5619 0.3251 0.2522 0.055 Uiso calc PR 0.50 C 2 H
H2'1 0.5696 0.2199 0.4804 0.055 Uiso calc PR 0.50 C 2 H
H2'2 0.4925 0.1694 0.3683 0.055 Uiso calc PR 0.50 C 2 H
H3'1 0.2276 0.5033 0.2761 0.058 Uiso calc PR 0.50 C 2 H
H3'2 0.2255 0.4913 0.4138 0.058 Uiso calc PR 0.50 C 2 H
H4'1 0.2576 0.2892 0.3435 0.056 Uiso calc PR 0.50 C 2 H
H4'2 0.3624 0.3377 0.2707 0.056 Uiso calc PR 0.50 C 2 H
H1A 0.6369 0.2625 0.4333 0.055 Uiso calc PR 0.50 C 1 H
H1B 0.6460 0.2812 0.2975 0.055 Uiso calc PR 0.50 C 1 H
H2A 0.4374 0.3137 0.2687 0.055 Uiso calc PR 0.50 C 1 H
H2B 0.4623 0.1819 0.3333 0.055 Uiso calc PR 0.50 C 1 H
H3A 0.2995 0.4488 0.2474 0.058 Uiso calc PR 0.50 C 1 H
H3B 0.2064 0.5203 0.3201 0.058 Uiso calc PR 0.50 C 1 H
H4A 0.2373 0.2964 0.3690 0.056 Uiso calc PR 0.50 C 1 H
H4B 0.2427 0.3896 0.4776 0.056 Uiso calc PR 0.50 C 1 H
H5A 0.2411 0.1309 0.5108 0.084 Uiso calc R 1 C . H
H5B 0.3511 0.0765 0.4488 0.084 Uiso calc R 1 . . H
H6A 0.3502 0.2878 0.5984 0.094 Uiso calc R 1 . . H
H6B 0.4722 0.2194 0.5821 0.094 Uiso calc R 1 . . H
H8A 0.0952 -0.0861 0.4630 0.056 Uiso calc R 1 . . H
H8B 0.1622 -0.2067 0.5164 0.056 Uiso calc R 1 . . H

loop_
_atom_site_aniso_label
_atom_site_aniso_U_11
_atom_site_aniso_U_22
_atom_site_aniso_U_33
_atom_site_aniso_U_12
_atom_site_aniso_U_13
_atom_site_aniso_U_23
Co1 0.0370(3) 0.0345(4) 0.0253(3) -0.0001(3) 0.0046(2) -0.0007(3)
N1 0.045(2) 0.041(2) 0.0290(10) -0.0060(10) 0.0050(10) 0.0000(10)
O1 0.0400(10) 0.0450(10) 0.0350(10) -0.0040(10) 0.0090(10) 0.0000(10)
O2 0.0500(10) 0.039(2) 0.0360(10) -0.0020(10) 0.0040(10) 0.0050(10)
O3 0.094(3) 0.116(4) 0.122(4) -0.036(3) -0.016(3) 0.054(3)
O4 0.070(2) 0.074(2) 0.042(2) -0.023(2) 0.0170(10) -0.016(2)
O5 0.052(2) 0.079(2) 0.041(2) 0.0030(10) 0.0070(10) -0.0160(10)
O6 0.065(2) 0.043(2) 0.0340(10) 0.0060(10) -0.0040(10) -0.0010(10)
C1 0.050(2) 0.046(3) 0.040(10) 0.004(2) 0.010(4) -0.012(4)
C2 0.056(4) 0.042(3) 0.040(3) -0.004(3) 0.009(3) -0.009(3)
C3 0.035(2) 0.057(3) 0.052(9) -0.001(2) 0.003(4) 0.000(3)
C4 0.044(3) 0.057(3) 0.039(3) -0.010(3) 0.002(2) 0.002(3)
C5 0.084(3) 0.062(3) 0.066(3) -0.023(3) 0.012(2) 0.020(2)
C6 0.116(4) 0.077(4) 0.040(2) -0.052(3) -0.007(2) 0.012(2)
C7 0.060(2) 0.035(2) 0.031(2) 0.003(2) 0.007(2) 0.002(2)
C8 0.062(2) 0.044(2) 0.033(2) 0.000(2) 0.006(2) -0.002(2)
C9 0.044(2) 0.043(2) 0.029(2) 0.008(2) 0.008(2) 0.0010(10)
C10 0.050(2) 0.049(2) 0.027(2) 0.007(2) -0.003(2) -0.002(2)
C11 0.046(2) 0.045(2) 0.032(2) 0.002(2) -0.002(2) -0.006(2)
C1' 0.050(2) 0.046(3) 0.040(10) 0.004(2) 0.010(4) -0.012(4)
C2' 0.056(4) 0.042(3) 0.040(3) -0.004(3) 0.009(3) -0.009(3)
C3' 0.035(2) 0.057(3) 0.052(9) -0.001(2) 0.003(4) 0.000(3)
C4' 0.044(3) 0.057(3) 0.039(3) -0.010(3) 0.002(2) 0.002(3)

loop_
_atom_type_symbol
_atom_type_description
_atom_type_scat_dispersion_real
_atom_type_scat_dispersion_imag
_atom_type_scat_source
C C 0.0033 0.0016 'International Tables Vol C Tables 4.2.6.8 and 6.1.1.4'
H H 0.0000 0.0000 'International Tables Vol C Tables 4.2.6.8 and 6.1.1.4'
N N 0.0061 0.0033 'International Tables Vol C Tables 4.2.6.8 and 6.1.1.4'
O O 0.0106 0.0060 'International Tables Vol C Tables 4.2.6.8 and 6.1.1.4'
Co Co 0.3494 0.9721 'International Tables Vol C Tables 4.2.6.8 and 6.1.1.4'

loop_
_geom_angle_atom_site_label_1
_geom_angle_atom_site_label_2
_geom_angle_atom_site_label_3
_geom_angle_site_symmetry_1
_geom_angle_site_symmetry_3
_geom_angle
_geom_angle_publ_flag
O1 Co1 O1 . 3_666 180 yes
O1 Co1 O2 . . 92.87(9) yes
O1 Co1 O2 . 3_666 87.13(9) yes
O1 Co1 N1 . . 82.30(10) yes
O1 Co1 N1 . 3_666 97.70(10) yes
O1 Co1 O2 . 3_666 87.13(9) no
O1 Co1 O2 3_666 3_666 92.87(9) no
O1 Co1 N1 3_666 3_666 82.30(10) no
O1 Co1 N1 3_666 . 97.70(10) no
O1 C1 C2 . . 113.0(10) no
O1 C1 H1A . . 109.1 no
O1 C1 H1B . . 109.1 no
O1 C1' C2' . . 107.5(8) no
O1 C1' H1'1 . . 110.2 no
O1 C1' H1'2 . . 110.2 no
O2 Co1 O2 . 3_666 180 no
O2 Co1 N1 . 3_666 99.20(10) no
O2 Co1 N1 3_666 3_666 80.80(10) no
O2 Co1 N1 . . 80.80(10) no
O2 Co1 N1 3_666 . 99.20(10) no
O2 C3 C4 . . 112.0(10) no
O2 C3 H3A . . 109.2 no
O2 C3 H3B . . 109.2 no
O2 C3' C4' . . 109.0(10) no
O2 C3' H3'1 . . 109.9 no
O2 C3' H3'2 . . 109.9 no
Co1 O1 H1 . . 126.7 no
Co1 O2 H2 . . 123.4 no
N1 Co1 N1 3_666 . 180 no
N1 C2 C1 . . 105.5(7) no
N1 C2 H2A . . 110.6 no
N1 C2 H2B . . 110.6 no
N1 C4 H4A . . 109.7 no
N1 C4 H4B . . 109.7 no
N1 C6 C5 . . 119.6(4) no
N1 C6 H6A . . 107.4 no
N1 C6 H6B . . 107.4 no
N1 C2' H2'1 . . 108.7 no
N1 C2' H2'2 . . 108.7 no
N1 C4' C3' . . 111.3(9) no
N1 C4' H4'1 . . 109.4 no
N1 C4' H4'2 . . 109.4 no
O3 C5 C6 . . 110.7(4) no
O3 C5 H5A . . 109.5 no
O3 C5 H5B . . 109.5 no
O4 C7 C8 . . 114.4(3) no
O5 C7 O4 . . 126.9(3) no
O5 C7 C8 . . 118.6(3) no
O6 C8 C7 . . 115.9(3) yes
O6 C8 H8A . . 108.3 no
O6 C8 H8B . . 108.3 no
C1 O1 Co1 . . 106.6(5) no
C1 O1 H1 . . 126.7 no
C1 C2 H2A . . 110.6 no
C1 C2 H2B . . 110.6 no
C2 N1 Co1 . . 107.6(3) no
C2 N1 C4 . . 110.8(5) no
C2 C1 H1A . . 109.1 no
C2 C1 H1B . . 109.1 no
C3 O2 Co1 . . 113.3(5) no
C3 O2 H2 . . 123.4 no
C3 C4 N1 . . 109.7(8) no
C3 C4 H4A . . 109.7 no
C3 C4 H4B . . 109.7 no
C4 N1 Co1 . . 102.1(4) no
C4 C3 H3A . . 109.2 no
C4 C3 H3B . . 109.2 no
C5 O3 H3 . . 109.5 no
C5 C6 H6A . . 107.4 no
C5 C6 H6B . . 107.4 no
C6 N1 Co1 . . 112.6(2) no
C6 N1 C2 . . 120.8(5) no
C6 N1 C4 . . 101.2(4) no
C6 N1 C2' . . 93.5(5) no
C6 N1 C4' . . 126.1(4) no
C6 C5 H5A . . 109.5 no
C6 C5 H5B . . 109.5 no
C7 C8 H8A . . 108.3 no
C7 C8 H8B . . 108.3 no
C9 O6 C8 . . 116.8(3) no
C9 C10 C11 . . 120.9(3) no
C9 C11 C10 3_546 . 119.7(3) no
C9 C10 H10 . . 119.5 no
C9 C11 H11 3_546 . 120.2 no
C10 C9 O6 . . 116.4(3) no
C10 C9 C11 . 3_546 119.4(4) no
C10 C11 H11 . . 120.2 no
C11 C9 O6 3_546 . 124.2(3) no
C11 C10 H10 . . 119.5 no
C1' O1 Co1 . . 115.7(4) no
C1' O1 H1 . . 116.4 no
C1' C2' N1 . . 114.4(8) no
C1' C2' H2'1 . . 108.7 no
C1' C2' H2'2 . . 108.7 no
C2' N1 Co1 . . 100.2(3) no
C2' N1 C4 . . 145.9(5) no
C2' C1' H1'1 . . 110.2 no
C2' C1' H1'2 . . 110.2 no
C3' O2 Co1 . . 108.8(6) no
C3' O2 H2 . . 126.6 no
C3' C4' H4'1 . . 109.4 no
C3' C4' H4'2 . . 109.4 no
C4' N1 Co1 . . 108.2(4) no
C4' N1 C2 . . 75.9(5) no
C4' N1 C2' . . 112.4(5) no
C4' C3' H3'1 . . 109.9 no
C4' C3' H3'2 . . 109.9 no
H1A C1 H1B . . 107.8 no
H2A C2 H2B . . 108.8 no
H3A C3 H3B . . 107.9 no
H4A C4 H4B . . 108.2 no
H5A C5 H5B . . 108.1 no
H6A C6 H6B . . 107.0 no
H8A C8 H8B . . 107.4 no
H1'1 C1' H1'2 . . 108.5 no
H2'1 C2' H2'2 . . 107.6 no
H3'1 C3' H3'2 . . 108.3 no
H4'1 C4' H4'2 . . 108.0 no

loop_
_geom_bond_atom_site_label_1
_geom_bond_atom_site_label_2
_geom_bond_site_symmetry_2
_geom_bond_distance
_geom_bond_publ_flag
Co1 O1 . 2.068(2) yes
Co1 O2 . 2.103(2) yes
Co1 N1 . 2.172(3) yes
Co1 O1 3_666 2.068(2) no
Co1 O2 3_666 2.103(2) no
Co1 N1 3_666 2.172(3) no
N1 C2 . 1.494(7) no
N1 C4 . 1.538(7) no
N1 C6 . 1.441(5) no
N1 C2' . 1.533(7) no
N1 C4' . 1.475(7) no
O1 C1 . 1.437(8) no
O1 C1' . 1.439(8) no
O1 H1 . 0.9300 no
O2 C3' . 1.441(8) no
O2 C3 . 1.443(8) no
O2 H2 . 0.9300 no
O3 C5 . 1.382(6) no
O3 H3 . 0.8200 no
O4 C7 . 1.247(5) no
O5 C7 . 1.239(4) no
O6 C8 . 1.411(5) no
O6 C9 . 1.384(5) no
C1 C2 . 1.500(10) no
C1 H1A . 0.9700 no
C1 H1B . 0.9700 no
C2 H2A . 0.9700 no
C2 H2B . 0.9700 no
C3 C4 . 1.51(2) no
C3 H3A . 0.9700 no
C3 H3B . 0.9700 no
C4 H4A . 0.9700 no
C4 H4B . 0.9700 no
C5 C6 . 1.507(7) no
C5 H5A . 0.9700 no
C5 H5B . 0.9700 no
C6 H6A . 0.9700 no
C6 H6B . 0.9700 no
C7 C8 . 1.527(5) no
C8 H8A . 0.9700 no
C8 H8B . 0.9700 no
C9 C10 . 1.378(5) no
C9 C11 3_546 1.383(5) no
C10 C11 . 1.391(6) no
C10 H10 . 0.9300 no
C11 C9 3_546 1.383(5) no
C11 H11 . 0.9300 no
C1' C2' . 1.510(10) no
C1' H1'1 . 0.9700 no
C1' H1'2 . 0.9700 no
C2' H2'1 . 0.9700 no
C2' H2'2 . 0.9700 no
C3' H3'1 . 0.9700 no
C3' H3'2 . 0.9700 no
C3' C4' . 1.51(2) no
C4' H4'1 . 0.9700 no
C4' H4'2 . 0.9700 no

loop_
_geom_hbond_atom_site_label_D
_geom_hbond_atom_site_label_H
_geom_hbond_atom_site_label_A
_geom_hbond_site_symmetry_A
_geom_hbond_distance_DH
_geom_hbond_distance_HA
_geom_hbond_distance_DA
_geom_hbond_angle_DHA
_geom_hbond_publ_flag
O1 H1 O4 4_665 0.93 1.93 2.564(4) 123 yes
O2 H2 O5 4_665 0.93 2.17 2.597(3) 107 yes
O3 H3 O4 . 0.82 2.01 2.743(5) 148 yes

loop_
_geom_torsion_atom_site_label_1
_geom_torsion_atom_site_label_2
_geom_torsion_atom_site_label_3
_geom_torsion_atom_site_label_4
_geom_torsion_site_symmetry_1
_geom_torsion_site_symmetry_4
_geom_torsion
_geom_torsion_publ_flag
Co1 N1 C2 C1 . . 36.0(8) no
Co1 N1 C4 C3 . . 50.0(10) no
Co1 N1 C6 C5 . . 176.5(4) no
Co1 N1 C2' C1' . . -47.5(9) no
Co1 N1 C4' C3' . . -29.0(10) no
Co1 O1 C1 C2 . . 47.0(10) no
Co1 O1 C1' C2' . . -19(2) no
Co1 O2 C3 C4 . . 13(2) no
Co1 O2 C3' C4' . . -47(2) no
N1 Co1 O1 C1 . . -18.5(9) no
N1 Co1 O1 C1 3_666 . 161.5(9) no
N1 Co1 O1 C1' . . -6.0(10) no
N1 Co1 O1 C1' 3_666 . 175.0(10) no
N1 Co1 O2 C3 3_666 . -167.0(10) no
N1 Co1 O2 C3 . . 13.0(10) no
N1 Co1 O2 C3' . . 24.0(10) no
N1 Co1 O2 C3' 3_666 . -156.0(10) no
O1 Co1 N1 C2 3_666 . 169.4(4) no
O1 Co1 N1 C2 . . -10.6(4) no
O1 Co1 N1 C4 3_666 . 52.7(3) no
O1 Co1 N1 C4 . . -127.3(3) no
O1 Co1 N1 C6 3_666 . -55.1(4) no
O1 Co1 N1 C6 . . 124.9(4) no
O1 Co1 N1 C2' 3_666 . -153.3(3) no
O1 Co1 N1 C2' . . 26.7(3) no
O1 Co1 N1 C4' 3_666 . 88.9(4) no
O1 Co1 N1 C4' . . -91.1(4) no
O1 Co1 O2 C3 3_666 . -86.0(10) no
O1 Co1 O2 C3 . . 94.0(10) no
O1 Co1 O2 C3' . . 106.0(10) no
O1 Co1 O2 C3' 3_666 . -74.0(10) no
O1 C1 C2 N1 . . -57.0(10) no
O1 C1' C2' N1 . . 46(2) no
O2 Co1 N1 C2 . . 83.6(4) no
O2 Co1 N1 C2 3_666 . -96.4(4) no
O2 Co1 N1 C4 . . -33.1(3) no
O2 Co1 N1 C4 3_666 . 146.9(3) no
O2 Co1 N1 C6 . . -140.9(4) no
O2 Co1 N1 C6 3_666 . 39.1(4) no
O2 Co1 N1 C2' . . 120.9(3) no
O2 Co1 N1 C2' 3_666 . -59.1(3) no
O2 Co1 N1 C4' . . 3.0(4) no
O2 Co1 N1 C4' 3_666 . -177.0(4) no
O2 Co1 O1 C1 . . -98.9(9) no
O2 Co1 O1 C1 3_666 . 81.1(9) no
O2 Co1 O1 C1' . . -86.0(10) no
O2 Co1 O1 C1' 3_666 . 94.0(10) no
O2 C3 C4 N1 . . -43(2) no
O2 C3' C4' N1 . . 51(2) no
O3 C5 C6 N1 . . 159.9(5) no
O4 C7 C8 O6 . . 167.8(3) no
O5 C7 C8 O6 . . -14.2(5) no
O6 C9 C10 C11 . . -179.4(3) no
C1 O1 C1' C2' . . 37(3) no
C2 N1 C4 C3 . . -65.0(10) no
C2 N1 C6 C5 . . -54.5(8) no
C2 N1 C2' C1' . . 58.0(10) no
C2 N1 C4' C3' . . -133.0(10) no
C3 O2 C3' C4' . . 68(4) no
C4 N1 C2 C1 . . 146.8(8) no
C4 N1 C6 C5 . . 68.2(7) no
C4 N1 C2' C1' . . 83.0(10) no
C4 N1 C4' C3' . . 56.0(10) no
C6 N1 C2 C1 . . -95.2(9) no
C6 N1 C4 C3 . . 166.0(10) no
C6 N1 C2' C1' . . -161.3(9) no
C6 N1 C4' C3' . . 109.0(10) no
C8 O6 C9 C10 . . -160.9(3) no
C8 O6 C9 C11 . 3_546 20.1(5) no
C9 O6 C8 C7 . . -81.2(4) no
C9 C10 C11 C9 . 3_546 0.3(6) no
C11 C9 C10 C11 3_546 . -0.3(6) no
C1' O1 C1 C2 . . -82(4) no
C2' N1 C2 C1 . . -47.5(9) no
C2' N1 C4 C3 . . -80(2) no
C2' N1 C6 C5 . . -80.9(7) no
C2' N1 C4' C3' . . -139.0(10) no
C3' O2 C3 C4 . . -57(4) no
C4' N1 C2 C1 . . 141.0(9) no
C4' N1 C4 C3 . . -55.0(10) no
C4' N1 C2' C1' . . 67.0(10) no
C4' N1 C6 C5 . . 40.3(9) no
